data_4347025
loop_
_publ_author_name
'Rodr\'iguez-Rodr\'iguez, Aurora'
'Regueiro-Figueroa, Mart\'in'
'Esteban-G\'omez, David'
'Tripier, Rapha\"el'
'Tircs\'o, Gyula'
'K\'alm\'an, Ferenc Kriszti\'an'
'B\'enyei, Attila Csaba'
'T\'oth, Imre'
'de Blas, Andr\'es'
'Rodr\'iguez-Blas, Teresa'
'Platas-Iglesias, Carlos'

_publ_section_title
;
 Complexation of Ln(3+) Ions with Cyclam Dipicolinates: A Small Bridge
 that Makes Huge Differences in Structure, Equilibrium, and Kinetic
 Properties.
;
_journal_issue 5
_journal_name_full 'Inorganic chemistry'
_journal_page_first 2227
_journal_page_last 2239
_journal_paper_doi 10.1021/acs.inorgchem.5b02627
_journal_volume 55
_journal_year 2016
_chemical_compound_source 'synthesis as described'
_chemical_formula_moiety 'C52 H80 N12 O10 Yb, 3(F6 P), 2(H2 O)'
_chemical_formula_sum 'C52 H84 F18 N12 O12 P3 Yb'
_chemical_formula_weight 1677.26
_space_group_IT_number 2
_space_group_name_Hall '-P 1'
_space_group_name_H-M_alt 'P -1'
_symmetry_cell_setting triclinic
_symmetry_Int_Tables_number 2
_symmetry_space_group_name_Hall '-P 1'
_symmetry_space_group_name_H-M 'P -1'
_atom_sites_solution_hydrogens geom
_atom_sites_solution_primary heavy
_atom_sites_solution_secondary difmap
_audit_creation_date 2012-10-23T13:01:06-00:00
_audit_creation_method 'WinGX routine CIF_UPDATE'
_cell_angle_alpha 85.196(2)
_cell_angle_beta 87.336(3)
_cell_angle_gamma 74.556(2)
_cell_formula_units_Z 2
_cell_length_a 10.7944(4)
_cell_length_b 11.6488(4)
_cell_length_c 28.2797(12)
_cell_measurement_reflns_used 5573
_cell_measurement_temperature 100(2)
_cell_measurement_theta_max 22.3643
_cell_measurement_theta_min 2.6122
_cell_measurement_wavelength 0.71073
_cell_volume 3414.4(2)
_computing_cell_refinement 'SAINT V7.68A (Bruker: Madison, 2009 ) in Apex2 suite.'
_computing_data_collection 'Apex2, Bruker Instrument Service v2010, 1-2'
_computing_data_reduction 'SAINT and XPREP Version 2008/2 (Sheldrick, Bruker AXS Inc.)'
_computing_molecular_graphics 'Ortep-3 for Windows (Farrugia, 1997)'
_computing_publication_material 'WinGX publication routines (Farrugia, 1999)'
_computing_structure_refinement 'SHELXL-97 (Sheldrick, 2008)'
_computing_structure_solution DIRDIF2008
_diffrn_ambient_temperature 100(2)
_diffrn_measured_fraction_theta_full 0.996
_diffrn_measured_fraction_theta_max 0.996
_diffrn_measurement_device_type 'BRUKER-NONIUS X8 APEX KAPPA CCD'
_diffrn_measurement_method 'omega and phi rotation with narrow frames'
_diffrn_radiation_monochromator graphite
_diffrn_radiation_probe x-ray
_diffrn_radiation_type MoK\a
_diffrn_radiation_wavelength 0.71073
_diffrn_reflns_av_R_equivalents 0.0959
_diffrn_reflns_av_unetI/netI 0.0584
_diffrn_reflns_limit_h_max 12
_diffrn_reflns_limit_h_min -12
_diffrn_reflns_limit_k_max 13
_diffrn_reflns_limit_k_min -13
_diffrn_reflns_limit_l_max 33
_diffrn_reflns_limit_l_min -33
_diffrn_reflns_number 82045
_diffrn_reflns_theta_full 24.71
_diffrn_reflns_theta_max 24.71
_diffrn_reflns_theta_min 2.01
_exptl_absorpt_coefficient_mu 1.554
_exptl_absorpt_correction_T_max 0.6553
_exptl_absorpt_correction_T_min 0.582
_exptl_absorpt_correction_type multi-scan
_exptl_absorpt_process_details
;
        SADABS Version 2008/1 (Sheldrick, Bruker AXS Inc.)
;
_exptl_crystal_colour colourless
_exptl_crystal_density_diffrn 1.631
_exptl_crystal_density_method 'not measured'
_exptl_crystal_description prism
_exptl_crystal_F_000 1706
_exptl_crystal_size_max 0.23
_exptl_crystal_size_mid 0.22
_exptl_crystal_size_min 0.16
_refine_diff_density_max 1.288
_refine_diff_density_min -0.882
_refine_diff_density_rms 0.106
_refine_ls_extinction_method none
_refine_ls_goodness_of_fit_ref 1.038
_refine_ls_hydrogen_treatment mixed
_refine_ls_matrix_type full
_refine_ls_number_parameters 915
_refine_ls_number_reflns 11598
_refine_ls_number_restraints 12
_refine_ls_restrained_S_all 1.037
_refine_ls_R_factor_all 0.0489
_refine_ls_R_factor_gt 0.0366
_refine_ls_shift/su_max 0.001
_refine_ls_shift/su_mean 0
_refine_ls_structure_factor_coef Fsqd
_refine_ls_weighting_details 'calc w=1/[\s^2^(Fo^2^)+(0.0292P)^2^+3.5256P] where P=(Fo^2^+2Fc^2^)/3'
_refine_ls_weighting_scheme calc
_refine_ls_wR_factor_gt 0.0758
_refine_ls_wR_factor_ref 0.0809
_reflns_number_gt 9710
_reflns_number_total 11598
_reflns_threshold_expression >2\s(I)
_cod_data_source_file ic5b02627_si_002.cif
_cod_data_source_block compound_6
_cod_database_code 4347025

loop_
_symmetry_equiv_pos_as_xyz
'x, y, z'
'-x, -y, -z'

loop_
_atom_site_label
_atom_site_type_symbol
_atom_site_fract_x
_atom_site_fract_y
_atom_site_fract_z
_atom_site_U_iso_or_equiv
_atom_site_adp_type
_atom_site_occupancy
_atom_site_symmetry_multiplicity
_atom_site_calc_flag
_atom_site_refinement_flags
Yb1 Yb 0.020113(17) 0.999611(16) 0.235581(6) 0.01351(6) Uani 1 1 d .
C1 C 0.1823(4) 0.9686(4) 0.15824(13) 0.0142(9) Uani 1 1 d .
C2 C 0.2717(4) 0.9499(3) 0.11567(13) 0.0146(9) Uani 1 1 d .
C3 C 0.3723(4) 1.0026(4) 0.11061(14) 0.0208(10) Uani 1 1 d .
H3 H 0.3813 1.0577 0.1323 0.025 Uiso 1 1 calc R
C4 C 0.4597(4) 0.9736(4) 0.07346(15) 0.0269(11) Uani 1 1 d .
H4 H 0.5302 1.0082 0.0692 0.032 Uiso 1 1 calc R
C5 C 0.4430(4) 0.8936(4) 0.04257(14) 0.0201(10) Uani 1 1 d .
H5 H 0.5029 0.8706 0.0172 0.024 Uiso 1 1 calc R
C6 C 0.3370(4) 0.8476(3) 0.04931(13) 0.0132(9) Uani 1 1 d .
C7 C 0.3077(4) 0.7629(4) 0.01597(14) 0.0183(9) Uani 1 1 d .
H7A H 0.3788 0.741 -0.0077 0.022 Uiso 1 1 calc R
H7B H 0.2989 0.689 0.0342 0.022 Uiso 1 1 calc R
C8 C 0.1040(4) 0.7430(4) -0.01146(14) 0.0231(10) Uani 1 1 d .
H8A H 0.1533 0.6704 -0.0265 0.028 Uiso 1 1 calc R
H8B H 0.0308 0.7833 -0.032 0.028 Uiso 1 1 calc R
C9 C 0.0527(4) 0.7069(4) 0.03690(14) 0.0218(10) Uani 1 1 d .
H9A H -0.0215 0.6746 0.0323 0.026 Uiso 1 1 calc R
H9B H 0.1203 0.642 0.0525 0.026 Uiso 1 1 calc R
C10 C 0.2167(4) 0.8763(4) -0.05490(14) 0.0205(10) Uani 1 1 d .
H10A H 0.2391 0.8129 -0.0774 0.025 Uiso 1 1 calc R
H10B H 0.2933 0.9065 -0.0522 0.025 Uiso 1 1 calc R
C11 C 0.1088(4) 0.9776(4) -0.07535(14) 0.0223(10) Uani 1 1 d .
H11A H 0.0283 0.9519 -0.0741 0.027 Uiso 1 1 calc R
H11B H 0.1295 0.9971 -0.109 0.027 Uiso 1 1 calc R
C12 C 0.0889(4) 1.0878(4) -0.04799(14) 0.0192(9) Uani 1 1 d .
H12A H 0.0625 1.0692 -0.0149 0.023 Uiso 1 1 calc R
H12B H 0.1715 1.1093 -0.0472 0.023 Uiso 1 1 calc R
C13 C 0.0340(4) 1.2416(4) -0.11562(14) 0.0250(10) Uani 1 1 d .
H13A H -0.0368 1.304 -0.13 0.037 Uiso 1 1 calc R
H13B H 0.0627 1.177 -0.1369 0.037 Uiso 1 1 calc R
H13C H 0.1056 1.2755 -0.1102 0.037 Uiso 1 1 calc R
C14 C 0.2384(4) 0.8470(3) 0.31551(13) 0.0144(9) Uani 1 1 d .
C15 C 0.2140(4) 0.7387(3) 0.34270(13) 0.0130(9) Uani 1 1 d .
C16 C 0.0903(4) 0.7294(4) 0.35409(14) 0.0203(10) Uani 1 1 d .
H16 H 0.0173 0.7905 0.3436 0.024 Uiso 1 1 calc R
C17 C 0.0760(4) 0.6287(4) 0.38109(14) 0.0229(10) Uani 1 1 d .
H17 H -0.007 0.6212 0.3909 0.027 Uiso 1 1 calc R
C18 C 0.1839(4) 0.5397(4) 0.39339(14) 0.0212(10) Uani 1 1 d .
H18 H 0.1759 0.4696 0.4116 0.025 Uiso 1 1 calc R
C19 C 0.3042(4) 0.5521(4) 0.37923(13) 0.0163(9) Uani 1 1 d .
C20 C 0.4269(4) 0.4565(4) 0.38755(13) 0.0182(9) Uani 1 1 d .
H20A H 0.4859 0.4867 0.4059 0.022 Uiso 1 1 calc R
H20B H 0.4087 0.3864 0.4059 0.022 Uiso 1 1 calc R
C21 C 0.4473(4) 0.3186(4) 0.32748(14) 0.0216(10) Uani 1 1 d .
H21A H 0.3544 0.3313 0.3351 0.026 Uiso 1 1 calc R
H21B H 0.4939 0.2467 0.3469 0.026 Uiso 1 1 calc R
C22 C 0.4706(4) 0.2945(3) 0.27511(14) 0.0198(10) Uani 1 1 d .
H22A H 0.5616 0.2888 0.2661 0.024 Uiso 1 1 calc R
H22B H 0.4531 0.2174 0.2698 0.024 Uiso 1 1 calc R
C23 C 0.6269(4) 0.4024(4) 0.33982(14) 0.0187(9) Uani 1 1 d .
H23A H 0.6624 0.371 0.3092 0.022 Uiso 1 1 calc R
H23B H 0.6649 0.3421 0.3655 0.022 Uiso 1 1 calc R
C24 C 0.6636(4) 0.5175(4) 0.34565(14) 0.0187(9) Uani 1 1 d .
H24A H 0.6564 0.5327 0.3797 0.022 Uiso 1 1 calc R
H24B H 0.7547 0.507 0.3354 0.022 Uiso 1 1 calc R
C25 C 0.5906(4) 0.6150(4) 0.26569(13) 0.0155(9) Uani 1 1 d .
H25A H 0.5868 0.534 0.2589 0.019 Uiso 1 1 calc R
H25B H 0.674 0.6264 0.2531 0.019 Uiso 1 1 calc R
C26 C 0.4824(4) 0.7068(3) 0.24083(13) 0.0158(9) Uani 1 1 d .
H26A H 0.481 0.7873 0.2501 0.019 Uiso 1 1 calc R
H26B H 0.3994 0.6907 0.2511 0.019 Uiso 1 1 calc R
C27 C 0.6189(4) 0.7335(4) 0.33105(14) 0.0193(9) Uani 1 1 d .
H27A H 0.6085 0.7395 0.3654 0.029 Uiso 1 1 calc R
H27B H 0.563 0.8047 0.3147 0.029 Uiso 1 1 calc R
H27C H 0.7087 0.7276 0.3214 0.029 Uiso 1 1 calc R
C28 C -0.1354(4) 1.0881(4) 0.33444(14) 0.0182(9) Uani 1 1 d .
C29 C -0.2408(4) 1.0689(3) 0.36879(13) 0.0126(9) Uani 1 1 d .
C30 C -0.3277(4) 1.0087(4) 0.35676(14) 0.0169(9) Uani 1 1 d .
H30 H -0.3197 0.9733 0.3273 0.02 Uiso 1 1 calc R
C31 C -0.4269(4) 1.0014(4) 0.38887(14) 0.0183(9) Uani 1 1 d .
H31 H -0.4884 0.9607 0.3818 0.022 Uiso 1 1 calc R
C32 C -0.4350(4) 1.0544(4) 0.43122(14) 0.0177(9) Uani 1 1 d .
H32 H -0.5028 1.0511 0.4535 0.021 Uiso 1 1 calc R
C33 C -0.3438(4) 1.1120(4) 0.44097(13) 0.0151(9) Uani 1 1 d .
C34 C -0.3463(4) 1.1731(4) 0.48578(13) 0.0163(9) Uani 1 1 d .
H34A H -0.36 1.2599 0.4779 0.02 Uiso 1 1 calc R
H34B H -0.419 1.1613 0.5065 0.02 Uiso 1 1 calc R
C35 C -0.2441(4) 1.0427(4) 0.55142(14) 0.0193(9) Uani 1 1 d .
H35A H -0.3012 0.9958 0.5414 0.023 Uiso 1 1 calc R
H35B H -0.2887 1.0899 0.5777 0.023 Uiso 1 1 calc R
C36 C -0.1218(4) 0.9569(4) 0.57002(14) 0.0203(10) Uani 1 1 d .
H36A H -0.0608 1.0025 0.5776 0.024 Uiso 1 1 calc R
H36B H -0.1419 0.9131 0.5997 0.024 Uiso 1 1 calc R
C37 C -0.1745(4) 1.2198(4) 0.52713(14) 0.0205(10) Uani 1 1 d .
H37A H -0.1001 1.1834 0.5476 0.025 Uiso 1 1 calc R
H37B H -0.2416 1.2722 0.5465 0.025 Uiso 1 1 calc R
C38 C -0.1324(4) 1.2955(4) 0.48620(15) 0.0230(10) Uani 1 1 d .
H38A H -0.2098 1.3512 0.472 0.028 Uiso 1 1 calc R
H38B H -0.0808 1.3441 0.499 0.028 Uiso 1 1 calc R
C39 C -0.0178(4) 1.3117(4) 0.41119(15) 0.0244(10) Uani 1 1 d .
H39A H 0.0278 1.3605 0.4264 0.037 Uiso 1 1 calc R
H39B H -0.0955 1.3635 0.3965 0.037 Uiso 1 1 calc R
H39C H 0.0384 1.268 0.3867 0.037 Uiso 1 1 calc R
C40 C 0.0597(4) 1.1315(4) 0.46588(14) 0.0176(9) Uani 1 1 d .
H40A H 0.0333 1.0877 0.4944 0.021 Uiso 1 1 calc R
H40B H 0.1241 1.171 0.4757 0.021 Uiso 1 1 calc R
C41 C -0.2276(4) 1.1894(4) 0.18280(14) 0.0205(10) Uani 1 1 d .
C42 C -0.2211(4) 1.3064(4) 0.15732(13) 0.0164(9) Uani 1 1 d .
C43 C -0.1052(4) 1.3254(4) 0.14028(13) 0.0185(9) Uani 1 1 d .
H43 H -0.0268 1.2661 0.146 0.022 Uiso 1 1 calc R
C44 C -0.1058(4) 1.4318(4) 0.11493(14) 0.0195(10) Uani 1 1 d .
H44 H -0.0279 1.4469 0.1025 0.023 Uiso 1 1 calc R
C45 C -0.2221(4) 1.5163(4) 0.10797(13) 0.0170(9) Uani 1 1 d .
H45 H -0.2254 1.5903 0.0905 0.02 Uiso 1 1 calc R
C46 C -0.3334(4) 1.4914(3) 0.12684(13) 0.0132(9) Uani 1 1 d .
C47 C -0.4640(4) 1.5788(4) 0.12202(13) 0.0161(9) Uani 1 1 d .
H47A H -0.4548 1.6553 0.1062 0.019 Uiso 1 1 calc R
H47B H -0.5182 1.5468 0.1021 0.019 Uiso 1 1 calc R
C48 C -0.6615(4) 1.6003(4) 0.17018(14) 0.0166(9) Uani 1 1 d .
H48A H -0.7065 1.6588 0.145 0.02 Uiso 1 1 calc R
H48B H -0.7009 1.6261 0.2012 0.02 Uiso 1 1 calc R
C49 C -0.6792(4) 1.4792(4) 0.16287(14) 0.0177(9) Uani 1 1 d .
H49A H -0.7701 1.4806 0.1702 0.021 Uiso 1 1 calc R
H49B H -0.6619 1.4641 0.129 0.021 Uiso 1 1 calc R
C50 C -0.6178(4) 1.2643(4) 0.17895(14) 0.0211(10) Uani 1 1 d .
H50A H -0.7075 1.2646 0.1863 0.032 Uiso 1 1 calc R
H50B H -0.5608 1.1967 0.1969 0.032 Uiso 1 1 calc R
H50C H -0.6001 1.2569 0.1449 0.032 Uiso 1 1 calc R
C51 C -0.6157(4) 1.3935(4) 0.24463(13) 0.0154(9) Uani 1 1 d .
H51A H -0.7064 1.3974 0.2535 0.018 Uiso 1 1 calc R
H51B H -0.5999 1.4705 0.2512 0.018 Uiso 1 1 calc R
C52 C -0.5026(4) 1.7047(4) 0.18743(14) 0.0181(9) Uani 1 1 d .
H52A H -0.563 1.7768 0.1727 0.022 Uiso 1 1 calc R
H52B H -0.4143 1.7085 0.1779 0.022 Uiso 1 1 calc R
N1 N 0.2523(3) 0.8747(3) 0.08511(11) 0.0140(7) Uani 1 1 d .
N2 N 0.1869(3) 0.8232(3) -0.00816(11) 0.0175(8) Uani 1 1 d .
N3 N -0.0112(3) 1.1934(3) -0.06935(11) 0.0182(8) Uani 1 1 d .
H3A H -0.078(3) 1.1694(12) -0.0747(3) 0.022 Uiso 1 1 calc R
N4 N 0.3200(3) 0.6517(3) 0.35484(11) 0.0140(7) Uani 1 1 d .
N5 N 0.4873(3) 0.4215(3) 0.34120(11) 0.0152(7) Uani 1 1 d .
N6 N 0.5829(3) 0.6244(3) 0.31815(11) 0.0152(8) Uani 1 1 d .
H6 H 0.513(4) 0.6309(5) 0.3262(4) 0.018 Uiso 1 1 calc R
N7 N -0.2478(3) 1.1213(3) 0.41016(11) 0.0135(7) Uani 1 1 d .
N8 N -0.2248(3) 1.1254(3) 0.51133(11) 0.0157(7) Uani 1 1 d .
N9 N -0.0544(3) 1.2247(3) 0.44768(11) 0.0175(8) Uani 1 1 d .
H9 H -0.107(2) 1.1865(17) 0.4333(7) 0.021 Uiso 1 1 calc R
N10 N -0.3337(3) 1.3881(3) 0.15103(11) 0.0146(7) Uani 1 1 d .
N11 N -0.5260(3) 1.5994(3) 0.16905(11) 0.0143(7) Uani 1 1 d .
N12 N -0.5953(3) 1.3776(3) 0.19227(11) 0.0148(8) Uani 1 1 d .
H12 H -0.523(4) 1.3761(3) 0.1857(4) 0.018 Uiso 1 1 calc R
O3 O 0.1878(3) 1.0470(2) 0.18573(9) 0.0179(6) Uani 1 1 d .
O4 O 0.1058(3) 0.9042(2) 0.16644(9) 0.0181(6) Uani 1 1 d .
O5 O 0.1648(3) 0.8882(3) 0.28034(9) 0.0209(7) Uani 1 1 d .
O6 O 0.3252(3) 0.8880(2) 0.32771(10) 0.0207(7) Uani 1 1 d .
O7 O -0.1144(3) 1.0257(2) 0.29867(9) 0.0205(7) Uani 1 1 d .
O8 O -0.0780(3) 1.1627(3) 0.34261(9) 0.0248(7) Uani 1 1 d .
O9 O -0.1211(3) 1.1116(2) 0.18918(9) 0.0208(7) Uani 1 1 d .
O10 O -0.3326(3) 1.1743(3) 0.19467(14) 0.0465(10) Uani 1 1 d .
O1 O -0.0865(3) 0.8515(3) 0.23273(11) 0.0212(7) Uani 1 1 d D
H11O H -0.055(4) 0.781(2) 0.2422(16) 0.032 Uiso 1 1 d D
H12O H -0.1667(18) 0.864(4) 0.2344(16) 0.032 Uiso 1 1 d D
F1 F 0.2078(2) 0.4239(2) 0.56669(8) 0.0262(6) Uani 1 1 d .
F2 F 0.1352(2) 0.3937(2) 0.49662(8) 0.0285(6) Uani 1 1 d .
F3 F 0.2068(3) 0.2382(2) 0.54985(9) 0.0342(7) Uani 1 1 d .
F4 F 0.3216(3) 0.2564(2) 0.48218(8) 0.0336(7) Uani 1 1 d .
F5 F 0.3952(2) 0.2863(3) 0.55259(9) 0.0380(7) Uani 1 1 d .
F6 F 0.3233(2) 0.4421(2) 0.49903(9) 0.0319(6) Uani 1 1 d .
P1 P 0.26536(10) 0.33981(10) 0.52448(4) 0.0183(2) Uani 1 1 d .
O2 O 0.0546(3) 1.1662(3) 0.26370(10) 0.0223(7) Uani 1 1 d D
H21O H 0.064(4) 1.230(3) 0.2497(13) 0.033 Uiso 1 1 d D
H22O H 0.018(4) 1.182(4) 0.2898(9) 0.033 Uiso 1 1 d D
F7 F 0.9042(2) 0.6098(2) 0.28426(9) 0.0306(6) Uani 1 1 d .
F8 F 1.0888(3) 0.5818(2) 0.24203(11) 0.0463(8) Uani 1 1 d .
F9 F 1.0621(3) 0.4394(3) 0.29690(10) 0.0485(8) Uani 1 1 d .
F10 F 0.9083(3) 0.5761(3) 0.20790(10) 0.0520(8) Uani 1 1 d .
F11 F 0.8817(2) 0.4343(2) 0.26188(11) 0.0422(8) Uani 1 1 d .
F12 F 1.0680(2) 0.4045(2) 0.22016(9) 0.0291(6) Uani 1 1 d .
P2 P 0.98560(10) 0.50733(10) 0.25234(4) 0.0187(2) Uani 1 1 d .
F13 F 0.2000(3) 0.3351(3) 0.08003(10) 0.0462(8) Uani 1 1 d .
F14 F 0.3602(3) 0.3596(3) -0.01536(9) 0.0506(9) Uani 1 1 d .
F15 F 0.2499(3) 0.2308(3) 0.01473(12) 0.0592(10) Uani 1 1 d .
F16 F 0.1510(2) 0.4279(2) 0.00714(9) 0.0344(7) Uani 1 1 d .
F17 F 0.3093(3) 0.4639(2) 0.04876(10) 0.0399(7) Uani 1 1 d .
F18 F 0.4051(2) 0.2658(2) 0.05672(8) 0.0276(6) Uani 1 1 d .
P3 P 0.27791(11) 0.34670(11) 0.03186(4) 0.0232(3) Uani 1 1 d .
O11 O -0.3395(3) 0.9463(3) 0.22490(15) 0.0451(10) Uani 1 1 d D
H111 H -0.414(3) 0.960(4) 0.2363(19) 0.068 Uiso 1 1 d D
H112 H -0.323(5) 1.012(3) 0.218(2) 0.068 Uiso 1 1 d D
O12 O 0.4000(3) 1.0198(3) 0.25151(11) 0.0245(7) Uani 1 1 d D
H122 H 0.366(4) 0.993(4) 0.2760(8) 0.037 Uiso 1 1 d D
H121 H 0.344(3) 1.032(4) 0.2306(10) 0.037 Uiso 1 1 d D

loop_
_atom_site_aniso_label
_atom_site_aniso_U_11
_atom_site_aniso_U_22
_atom_site_aniso_U_33
_atom_site_aniso_U_23
_atom_site_aniso_U_13
_atom_site_aniso_U_12
Yb1 0.01417(10) 0.01178(10) 0.01323(10) -0.00114(7) 0.00093(7) -0.00123(7)
C1 0.013(2) 0.014(2) 0.013(2) 0.0012(18) -0.0058(17) 0.0013(18)
C2 0.014(2) 0.012(2) 0.015(2) 0.0037(17) 0.0006(17) 0.0008(17)
C3 0.027(3) 0.017(2) 0.021(2) -0.0048(19) 0.0046(19) -0.010(2)
C4 0.023(3) 0.034(3) 0.030(3) -0.011(2) 0.013(2) -0.018(2)
C5 0.023(2) 0.019(2) 0.017(2) -0.0031(19) 0.0073(18) -0.004(2)
C6 0.015(2) 0.009(2) 0.012(2) -0.0003(17) -0.0003(17) 0.0028(17)
C7 0.015(2) 0.021(2) 0.018(2) -0.0062(19) 0.0014(18) -0.0015(19)
C8 0.025(3) 0.023(2) 0.023(2) -0.010(2) -0.001(2) -0.005(2)
C9 0.025(3) 0.017(2) 0.026(2) -0.007(2) -0.001(2) -0.009(2)
C10 0.020(2) 0.022(2) 0.019(2) -0.0061(19) 0.0018(19) -0.004(2)
C11 0.026(3) 0.025(2) 0.014(2) -0.0024(19) -0.0021(19) -0.004(2)
C12 0.015(2) 0.024(2) 0.018(2) -0.0026(19) -0.0049(18) -0.0026(19)
C13 0.032(3) 0.026(3) 0.020(2) 0.004(2) -0.001(2) -0.015(2)
C14 0.012(2) 0.013(2) 0.014(2) -0.0046(17) 0.0069(18) 0.0041(18)
C15 0.015(2) 0.014(2) 0.0085(19) -0.0015(17) -0.0004(16) -0.0014(18)
C16 0.014(2) 0.030(3) 0.015(2) -0.0052(19) 0.0032(18) -0.002(2)
C17 0.016(2) 0.036(3) 0.021(2) -0.003(2) 0.0037(19) -0.015(2)
C18 0.028(3) 0.023(2) 0.016(2) -0.0010(19) 0.0026(19) -0.014(2)
C19 0.021(2) 0.018(2) 0.010(2) -0.0018(18) 0.0007(17) -0.0056(19)
C20 0.025(2) 0.017(2) 0.012(2) 0.0010(18) 0.0000(18) -0.0055(19)
C21 0.031(3) 0.015(2) 0.018(2) 0.0034(19) -0.0063(19) -0.005(2)
C22 0.028(3) 0.008(2) 0.023(2) -0.0025(18) -0.0066(19) -0.0021(19)
C23 0.020(2) 0.015(2) 0.018(2) 0.0002(18) -0.0013(18) 0.0011(19)
C24 0.015(2) 0.023(2) 0.016(2) 0.0006(19) -0.0045(18) -0.0013(19)
C25 0.017(2) 0.016(2) 0.014(2) -0.0046(18) 0.0018(17) -0.0044(18)
C26 0.017(2) 0.011(2) 0.018(2) -0.0024(17) -0.0013(18) 0.0007(18)
C27 0.018(2) 0.018(2) 0.023(2) -0.0033(19) -0.0004(18) -0.0057(19)
C28 0.019(2) 0.018(2) 0.019(2) 0.0007(19) -0.0004(18) -0.007(2)
C29 0.010(2) 0.012(2) 0.015(2) -0.0052(17) 0.0029(16) 0.0009(17)
C30 0.020(2) 0.015(2) 0.017(2) -0.0052(18) 0.0013(18) -0.0052(19)
C31 0.017(2) 0.017(2) 0.024(2) 0.0000(19) 0.0006(18) -0.0099(19)
C32 0.015(2) 0.019(2) 0.017(2) 0.0019(19) 0.0019(18) -0.0027(19)
C33 0.015(2) 0.013(2) 0.013(2) 0.0030(17) 0.0015(17) 0.0027(18)
C34 0.015(2) 0.019(2) 0.014(2) -0.0042(18) 0.0058(17) -0.0028(18)
C35 0.017(2) 0.024(2) 0.014(2) 0.0020(19) 0.0044(18) -0.0013(19)
C36 0.020(2) 0.022(2) 0.016(2) 0.0023(19) 0.0002(18) -0.0016(19)
C37 0.020(2) 0.024(2) 0.019(2) -0.0094(19) 0.0044(18) -0.006(2)
C38 0.023(3) 0.019(2) 0.029(2) -0.009(2) 0.004(2) -0.007(2)
C39 0.027(3) 0.023(3) 0.028(2) 0.003(2) -0.002(2) -0.015(2)
C40 0.013(2) 0.021(2) 0.018(2) -0.0009(19) 0.0009(18) -0.0045(19)
C41 0.017(2) 0.021(2) 0.017(2) 0.0020(19) -0.0007(19) 0.005(2)
C42 0.018(2) 0.017(2) 0.011(2) -0.0015(18) -0.0002(17) -0.0002(19)
C43 0.014(2) 0.026(2) 0.016(2) -0.0039(19) -0.0007(18) -0.0043(19)
C44 0.013(2) 0.030(3) 0.017(2) -0.006(2) 0.0031(18) -0.007(2)
C45 0.024(2) 0.014(2) 0.013(2) -0.0033(18) 0.0006(18) -0.0063(19)
C46 0.017(2) 0.014(2) 0.0076(19) -0.0032(17) -0.0009(16) -0.0014(18)
C47 0.019(2) 0.014(2) 0.013(2) 0.0015(17) 0.0001(17) -0.0005(18)
C48 0.015(2) 0.016(2) 0.016(2) 0.0008(18) 0.0004(17) -0.0007(18)
C49 0.019(2) 0.018(2) 0.015(2) 0.0008(18) -0.0040(18) -0.0037(19)
C50 0.028(3) 0.021(2) 0.018(2) -0.0050(19) -0.0007(19) -0.011(2)
C51 0.015(2) 0.015(2) 0.014(2) -0.0007(18) -0.0020(17) -0.0017(18)
C52 0.020(2) 0.014(2) 0.019(2) -0.0006(18) -0.0013(18) -0.0021(18)
N1 0.0135(18) 0.0138(18) 0.0125(17) -0.0004(15) 0.0006(14) -0.0002(15)
N2 0.0176(19) 0.0187(19) 0.0157(18) -0.0057(15) -0.0009(15) -0.0024(16)
N3 0.0156(19) 0.023(2) 0.0188(18) -0.0026(16) -0.0026(15) -0.0099(16)
N4 0.0168(19) 0.0155(18) 0.0093(16) -0.0013(14) -0.0001(14) -0.0036(15)
N5 0.0161(19) 0.0119(18) 0.0161(18) -0.0012(15) 0.0010(15) -0.0013(15)
N6 0.0125(18) 0.0197(19) 0.0138(17) -0.0028(15) 0.0007(14) -0.0046(15)
N7 0.0140(18) 0.0122(18) 0.0129(17) -0.0011(14) -0.0005(14) -0.0006(15)
N8 0.0165(19) 0.0160(19) 0.0153(17) -0.0007(15) 0.0001(15) -0.0057(15)
N9 0.0172(19) 0.0169(19) 0.0201(19) -0.0030(16) -0.0023(15) -0.0064(16)
N10 0.0137(19) 0.0166(19) 0.0115(17) -0.0012(15) -0.0012(14) -0.0002(15)
N11 0.0156(18) 0.0131(18) 0.0131(17) -0.0009(14) 0.0015(14) -0.0023(15)
N12 0.0077(17) 0.0151(19) 0.0206(18) -0.0034(15) -0.0005(14) -0.0008(14)
O3 0.0219(16) 0.0152(15) 0.0167(14) -0.0056(13) 0.0042(12) -0.0044(13)
O4 0.0193(16) 0.0203(16) 0.0171(15) -0.0037(13) 0.0058(12) -0.0096(13)
O5 0.0214(17) 0.0203(16) 0.0191(15) 0.0035(13) -0.0021(13) -0.0032(13)
O6 0.0194(16) 0.0192(16) 0.0226(16) 0.0020(13) 0.0005(13) -0.0048(14)
O7 0.0351(18) 0.0165(16) 0.0150(15) -0.0073(13) 0.0024(13) -0.0143(14)
O8 0.0310(18) 0.0325(18) 0.0178(15) -0.0109(14) 0.0100(13) -0.0195(16)
O9 0.0187(17) 0.0193(16) 0.0201(16) 0.0002(13) -0.0006(13) 0.0023(14)
O10 0.0217(19) 0.0239(19) 0.081(3) 0.0249(19) 0.0186(18) 0.0047(15)
O1 0.0194(17) 0.0142(16) 0.0285(17) -0.0032(14) 0.0062(14) -0.0028(14)
F1 0.0203(14) 0.0371(16) 0.0216(13) -0.0158(12) 0.0038(11) -0.0051(12)
F2 0.0210(14) 0.0429(17) 0.0209(13) -0.0003(12) -0.0065(11) -0.0066(12)
F3 0.0469(18) 0.0256(15) 0.0301(15) 0.0017(12) 0.0106(13) -0.0127(13)
F4 0.0381(16) 0.0362(16) 0.0253(14) -0.0181(12) 0.0113(12) -0.0051(13)
F5 0.0198(15) 0.059(2) 0.0232(14) -0.0024(13) -0.0039(11) 0.0101(13)
F6 0.0321(16) 0.0355(16) 0.0322(15) -0.0033(13) 0.0082(12) -0.0173(13)
P1 0.0181(6) 0.0212(6) 0.0149(5) -0.0045(5) 0.0005(5) -0.0031(5)
O2 0.0329(19) 0.0180(16) 0.0175(16) -0.0068(14) 0.0142(14) -0.0102(15)
F7 0.0220(14) 0.0242(14) 0.0458(16) -0.0184(13) 0.0083(12) -0.0034(12)
F8 0.0334(17) 0.0330(17) 0.081(2) -0.0284(16) 0.0290(16) -0.0214(14)
F9 0.062(2) 0.0374(18) 0.0356(17) -0.0055(14) -0.0190(15) 0.0092(16)
F10 0.074(2) 0.0353(18) 0.0368(17) 0.0013(14) -0.0194(16) 0.0040(16)
F11 0.0263(16) 0.0294(16) 0.076(2) -0.0234(15) 0.0209(15) -0.0131(13)
F12 0.0257(15) 0.0244(14) 0.0394(15) -0.0175(12) 0.0139(12) -0.0084(12)
P2 0.0167(6) 0.0145(6) 0.0245(6) -0.0044(5) 0.0017(5) -0.0027(5)
F13 0.0271(16) 0.062(2) 0.0413(17) 0.0027(15) 0.0116(13) -0.0012(15)
F14 0.0419(19) 0.073(2) 0.0200(14) 0.0056(15) 0.0036(13) 0.0108(16)
F15 0.056(2) 0.0346(18) 0.088(3) -0.0234(17) -0.0396(19) -0.0017(16)
F16 0.0288(16) 0.0311(16) 0.0378(16) -0.0109(13) -0.0117(13) 0.0063(13)
F17 0.0455(18) 0.0308(16) 0.0445(17) -0.0037(14) -0.0151(14) -0.0092(14)
F18 0.0255(14) 0.0278(15) 0.0222(13) 0.0021(11) -0.0004(11) 0.0046(12)
P3 0.0231(7) 0.0232(6) 0.0199(6) -0.0068(5) -0.0010(5) 0.0013(5)
O11 0.0182(19) 0.029(2) 0.084(3) 0.014(2) 0.0033(19) -0.0051(16)
O12 0.0217(18) 0.0239(18) 0.0294(18) 0.0031(15) 0.0019(14) -0.0104(15)

loop_
_atom_type_symbol
_atom_type_description
_atom_type_scat_dispersion_real
_atom_type_scat_dispersion_imag
_atom_type_scat_source
C C 0.0033 0.0016 'International Tables Vol C Tables 4.2.6.8 and 6.1.1.4'
H H 0 0 'International Tables Vol C Tables 4.2.6.8 and 6.1.1.4'
F F 0.0171 0.0103 'International Tables Vol C Tables 4.2.6.8 and 6.1.1.4'
N N 0.0061 0.0033 'International Tables Vol C Tables 4.2.6.8 and 6.1.1.4'
O O 0.0106 0.006 'International Tables Vol C Tables 4.2.6.8 and 6.1.1.4'
Yb Yb -0.385 5.5486 'International Tables Vol C Tables 4.2.6.8 and 6.1.1.4'
P P 0.1023 0.0942 'International Tables Vol C Tables 4.2.6.8 and 6.1.1.4'

loop_
_geom_angle_atom_site_label_1
_geom_angle_atom_site_label_2
_geom_angle_atom_site_label_3
_geom_angle
_geom_angle_site_symmetry_1
_geom_angle_site_symmetry_3
_geom_angle_publ_flag
O5 Yb1 O9 178.42(10) . . y
O5 Yb1 O7 88.72(10) . . y
O9 Yb1 O7 92.82(10) . . y
O5 Yb1 O2 90.62(11) . . y
O9 Yb1 O2 89.35(11) . . y
O7 Yb1 O2 78.29(9) . . y
O5 Yb1 O1 92.66(11) . . y
O9 Yb1 O1 88.06(11) . . y
O7 Yb1 O1 76.35(10) . . y
O2 Yb1 O1 154.33(10) . . y
O5 Yb1 O4 94.14(10) . . y
O9 Yb1 O4 84.66(10) . . y
O7 Yb1 O4 152.40(9) . . y
O2 Yb1 O4 129.04(9) . . y
O1 Yb1 O4 76.10(9) . . y
O5 Yb1 O3 88.36(10) . . y
O9 Yb1 O3 90.11(10) . . y
O7 Yb1 O3 152.53(9) . . y
O2 Yb1 O3 74.44(9) . . y
O1 Yb1 O3 131.08(9) . . y
O4 Yb1 O3 55.08(9) . . y
O5 Yb1 C1 91.74(11) . . ?
O9 Yb1 C1 86.72(11) . . ?
O7 Yb1 C1 179.53(11) . . ?
O2 Yb1 C1 101.80(11) . . ?
O1 Yb1 C1 103.54(11) . . ?
O4 Yb1 C1 27.46(10) . . ?
O3 Yb1 C1 27.62(10) . . ?
O5 Yb1 H22O 88.0(10) . . ?
O9 Yb1 H22O 92.4(10) . . ?
O7 Yb1 H22O 62.0(6) . . ?
O2 Yb1 H22O 16.4(6) . . ?
O1 Yb1 H22O 138.4(6) . . ?
O4 Yb1 H22O 145.4(6) . . ?
O3 Yb1 H22O 90.6(6) . . ?
C1 Yb1 H22O 118.1(6) . . ?
O4 C1 O3 121.4(4) . . ?
O4 C1 C2 119.5(3) . . ?
O3 C1 C2 119.1(3) . . ?
O4 C1 Yb1 59.87(19) . . ?
O3 C1 Yb1 61.5(2) . . ?
C2 C1 Yb1 179.3(3) . . ?
N1 C2 C3 122.9(4) . . ?
N1 C2 C1 116.3(3) . . ?
C3 C2 C1 120.6(4) . . ?
C2 C3 C4 118.7(4) . . ?
C2 C3 H3 120.6 . . ?
C4 C3 H3 120.6 . . ?
C5 C4 C3 118.9(4) . . ?
C5 C4 H4 120.5 . . ?
C3 C4 H4 120.5 . . ?
C4 C5 C6 118.7(4) . . ?
C4 C5 H5 120.7 . . ?
C6 C5 H5 120.7 . . ?
N1 C6 C5 122.9(4) . . ?
N1 C6 C7 114.7(3) . . ?
C5 C6 C7 122.4(3) . . ?
N2 C7 C6 108.6(3) . . ?
N2 C7 H7A 110 . . ?
C6 C7 H7A 110 . . ?
N2 C7 H7B 110 . . ?
C6 C7 H7B 110 . . ?
H7A C7 H7B 108.3 . . ?
N2 C8 C9 112.1(3) . . ?
N2 C8 H8A 109.2 . . ?
C9 C8 H8A 109.2 . . ?
N2 C8 H8B 109.2 . . ?
C9 C8 H8B 109.2 . . ?
H8A C8 H8B 107.9 . . ?
N3 C9 C8 114.4(3) 2_575 . ?
N3 C9 H9A 108.7 2_575 . ?
C8 C9 H9A 108.7 . . ?
N3 C9 H9B 108.7 2_575 . ?
C8 C9 H9B 108.7 . . ?
H9A C9 H9B 107.6 . . ?
N2 C10 C11 114.7(3) . . ?
N2 C10 H10A 108.6 . . ?
C11 C10 H10A 108.6 . . ?
N2 C10 H10B 108.6 . . ?
C11 C10 H10B 108.6 . . ?
H10A C10 H10B 107.6 . . ?
C10 C11 C12 111.1(3) . . ?
C10 C11 H11A 109.4 . . ?
C12 C11 H11A 109.4 . . ?
C10 C11 H11B 109.4 . . ?
C12 C11 H11B 109.4 . . ?
H11A C11 H11B 108 . . ?
N3 C12 C11 112.8(3) . . ?
N3 C12 H12A 109 . . ?
C11 C12 H12A 109 . . ?
N3 C12 H12B 109 . . ?
C11 C12 H12B 109 . . ?
H12A C12 H12B 107.8 . . ?
N3 C13 H13A 109.5 . . ?
N3 C13 H13B 109.5 . . ?
H13A C13 H13B 109.5 . . ?
N3 C13 H13C 109.5 . . ?
H13A C13 H13C 109.5 . . ?
H13B C13 H13C 109.5 . . ?
O6 C14 O5 125.7(4) . . ?
O6 C14 C15 119.4(4) . . ?
O5 C14 C15 114.9(3) . . ?
N4 C15 C16 122.8(4) . . ?
N4 C15 C14 115.3(3) . . ?
C16 C15 C14 121.9(4) . . ?
C17 C16 C15 118.3(4) . . ?
C17 C16 H16 120.8 . . ?
C15 C16 H16 120.8 . . ?
C18 C17 C16 118.9(4) . . ?
C18 C17 H17 120.6 . . ?
C16 C17 H17 120.6 . . ?
C17 C18 C19 120.0(4) . . ?
C17 C18 H18 120 . . ?
C19 C18 H18 120 . . ?
N4 C19 C18 121.9(4) . . ?
N4 C19 C20 114.1(3) . . ?
C18 C19 C20 124.0(4) . . ?
N5 C20 C19 108.8(3) . . ?
N5 C20 H20A 109.9 . . ?
C19 C20 H20A 109.9 . . ?
N5 C20 H20B 109.9 . . ?
C19 C20 H20B 109.9 . . ?
H20A C20 H20B 108.3 . . ?
N5 C21 C22 114.8(3) . . ?
N5 C21 H21A 108.6 . . ?
C22 C21 H21A 108.6 . . ?
N5 C21 H21B 108.6 . . ?
C22 C21 H21B 108.6 . . ?
H21A C21 H21B 107.5 . . ?
C51 C22 C21 110.2(3) 1_645 . ?
C51 C22 H22A 109.6 1_645 . ?
C21 C22 H22A 109.6 . . ?
C51 C22 H22B 109.6 1_645 . ?
C21 C22 H22B 109.6 . . ?
H22A C22 H22B 108.1 . . ?
N5 C23 C24 111.4(3) . . ?
N5 C23 H23A 109.3 . . ?
C24 C23 H23A 109.3 . . ?
N5 C23 H23B 109.3 . . ?
C24 C23 H23B 109.3 . . ?
H23A C23 H23B 108 . . ?
N6 C24 C23 114.0(3) . . ?
N6 C24 H24A 108.7 . . ?
C23 C24 H24A 108.8 . . ?
N6 C24 H24B 108.8 . . ?
C23 C24 H24B 108.8 . . ?
H24A C24 H24B 107.6 . . ?
N6 C25 C26 111.8(3) . . ?
N6 C25 H25A 109.3 . . ?
C26 C25 H25A 109.3 . . ?
N6 C25 H25B 109.3 . . ?
C26 C25 H25B 109.3 . . ?
H25A C25 H25B 107.9 . . ?
C25 C26 C52 111.6(3) . 1_645 ?
C25 C26 H26A 109.3 . . ?
C52 C26 H26A 109.3 1_645 . ?
C25 C26 H26B 109.3 . . ?
C52 C26 H26B 109.3 1_645 . ?
H26A C26 H26B 108 . . ?
N6 C27 H27A 109.5 . . ?
N6 C27 H27B 109.5 . . ?
H27A C27 H27B 109.5 . . ?
N6 C27 H27C 109.5 . . ?
H27A C27 H27C 109.5 . . ?
H27B C27 H27C 109.5 . . ?
O8 C28 O7 125.2(4) . . ?
O8 C28 C29 118.6(4) . . ?
O7 C28 C29 116.2(3) . . ?
N7 C29 C30 123.4(3) . . ?
N7 C29 C28 115.1(3) . . ?
C30 C29 C28 121.4(3) . . ?
C29 C30 C31 118.1(4) . . ?
C29 C30 H30 120.9 . . ?
C31 C30 H30 120.9 . . ?
C32 C31 C30 119.0(4) . . ?
C32 C31 H31 120.5 . . ?
C30 C31 H31 120.5 . . ?
C33 C32 C31 119.5(4) . . ?
C33 C32 H32 120.2 . . ?
C31 C32 H32 120.2 . . ?
N7 C33 C32 122.4(4) . . ?
N7 C33 C34 114.6(3) . . ?
C32 C33 C34 123.0(3) . . ?
N8 C34 C33 111.1(3) . . ?
N8 C34 H34A 109.4 . . ?
C33 C34 H34A 109.4 . . ?
N8 C34 H34B 109.4 . . ?
C33 C34 H34B 109.4 . . ?
H34A C34 H34B 108 . . ?
N8 C35 C36 114.7(3) . . ?
N8 C35 H35A 108.6 . . ?
C36 C35 H35A 108.6 . . ?
N8 C35 H35B 108.6 . . ?
C36 C35 H35B 108.6 . . ?
H35A C35 H35B 107.6 . . ?
C40 C36 C35 111.3(3) 2_576 . ?
C40 C36 H36A 109.4 2_576 . ?
C35 C36 H36A 109.4 . . ?
C40 C36 H36B 109.4 2_576 . ?
C35 C36 H36B 109.4 . . ?
H36A C36 H36B 108 . . ?
N8 C37 C38 113.0(3) . . ?
N8 C37 H37A 109 . . ?
C38 C37 H37A 109 . . ?
N8 C37 H37B 109 . . ?
C38 C37 H37B 109 . . ?
H37A C37 H37B 107.8 . . ?
N9 C38 C37 114.4(3) . . ?
N9 C38 H38A 108.7 . . ?
C37 C38 H38A 108.7 . . ?
N9 C38 H38B 108.7 . . ?
C37 C38 H38B 108.7 . . ?
H38A C38 H38B 107.6 . . ?
N9 C39 H39A 109.5 . . ?
N9 C39 H39B 109.5 . . ?
H39A C39 H39B 109.5 . . ?
N9 C39 H39C 109.5 . . ?
H39A C39 H39C 109.5 . . ?
H39B C39 H39C 109.5 . . ?
N9 C40 C36 113.4(3) . 2_576 ?
N9 C40 H40A 108.9 . . ?
C36 C40 H40A 108.9 2_576 . ?
N9 C40 H40B 108.9 . . ?
C36 C40 H40B 108.9 2_576 . ?
H40A C40 H40B 107.7 . . ?
O10 C41 O9 124.8(4) . . ?
O10 C41 C42 118.9(4) . . ?
O9 C41 C42 116.3(4) . . ?
N10 C42 C43 122.8(4) . . ?
N10 C42 C41 115.9(3) . . ?
C43 C42 C41 121.3(4) . . ?
C44 C43 C42 118.8(4) . . ?
C44 C43 H43 120.6 . . ?
C42 C43 H43 120.6 . . ?
C43 C44 C45 118.7(4) . . ?
C43 C44 H44 120.7 . . ?
C45 C44 H44 120.7 . . ?
C46 C45 C44 119.0(4) . . ?
C46 C45 H45 120.5 . . ?
C44 C45 H45 120.5 . . ?
N10 C46 C45 122.6(4) . . ?
N10 C46 C47 114.5(3) . . ?
C45 C46 C47 122.8(4) . . ?
N11 C47 C46 110.2(3) . . ?
N11 C47 H47A 109.6 . . ?
C46 C47 H47A 109.6 . . ?
N11 C47 H47B 109.6 . . ?
C46 C47 H47B 109.6 . . ?
H47A C47 H47B 108.1 . . ?
N11 C48 C49 111.8(3) . . ?
N11 C48 H48A 109.3 . . ?
C49 C48 H48A 109.3 . . ?
N11 C48 H48B 109.3 . . ?
C49 C48 H48B 109.3 . . ?
H48A C48 H48B 107.9 . . ?
N12 C49 C48 114.9(3) . . ?
N12 C49 H49A 108.5 . . ?
C48 C49 H49A 108.5 . . ?
N12 C49 H49B 108.5 . . ?
C48 C49 H49B 108.5 . . ?
H49A C49 H49B 107.5 . . ?
N12 C50 H50A 109.5 . . ?
N12 C50 H50B 109.5 . . ?
H50A C50 H50B 109.5 . . ?
N12 C50 H50C 109.5 . . ?
H50A C50 H50C 109.5 . . ?
H50B C50 H50C 109.5 . . ?
N12 C51 C22 113.2(3) . 1_465 ?
N12 C51 H51A 108.9 . . ?
C22 C51 H51A 108.9 1_465 . ?
N12 C51 H51B 108.9 . . ?
C22 C51 H51B 108.9 1_465 . ?
H51A C51 H51B 107.7 . . ?
N11 C52 C26 113.9(3) . 1_465 ?
N11 C52 H52A 108.8 . . ?
C26 C52 H52A 108.8 1_465 . ?
N11 C52 H52B 108.8 . . ?
C26 C52 H52B 108.8 1_465 . ?
H52A C52 H52B 107.7 . . ?
C6 N1 C2 117.8(3) . . ?
C8 N2 C10 112.3(3) . . ?
C8 N2 C7 112.1(3) . . ?
C10 N2 C7 109.4(3) . . ?
C13 N3 C9 108.7(3) . 2_575 ?
C13 N3 C12 111.9(3) . . ?
C9 N3 C12 112.8(3) 2_575 . ?
C13 N3 H3A 107.7 . . ?
C9 N3 H3A 107.7 2_575 . ?
C12 N3 H3A 107.7 . . ?
C19 N4 C15 118.0(3) . . ?
C23 N5 C21 113.1(3) . . ?
C23 N5 C20 113.3(3) . . ?
C21 N5 C20 109.3(3) . . ?
C25 N6 C24 114.0(3) . . ?
C25 N6 C27 111.4(3) . . ?
C24 N6 C27 108.7(3) . . ?
C25 N6 H6 107.5 . . ?
C24 N6 H6 107.5 . . ?
C27 N6 H6 107.5 . . ?
C33 N7 C29 117.5(3) . . ?
C37 N8 C35 111.2(3) . . ?
C37 N8 C34 112.3(3) . . ?
C35 N8 C34 109.5(3) . . ?
C40 N9 C39 112.0(3) . . ?
C40 N9 C38 113.1(3) . . ?
C39 N9 C38 107.5(3) . . ?
C40 N9 H9 108 . . ?
C39 N9 H9 108 . . ?
C38 N9 H9 108 . . ?
C46 N10 C42 118.1(3) . . ?
C52 N11 C48 113.5(3) . . ?
C52 N11 C47 110.8(3) . . ?
C48 N11 C47 113.0(3) . . ?
C50 N12 C49 108.5(3) . . ?
C50 N12 C51 112.8(3) . . ?
C49 N12 C51 112.0(3) . . ?
C50 N12 H12 107.8 . . ?
C49 N12 H12 107.8 . . ?
C51 N12 H12 107.8 . . ?
C1 O3 Yb1 90.8(2) . . ?
C1 O4 Yb1 92.7(2) . . ?
C14 O5 Yb1 162.6(3) . . ?
C28 O7 Yb1 137.7(2) . . ?
C41 O9 Yb1 150.5(3) . . ?
Yb1 O1 H11O 123(3) . . ?
Yb1 O1 H12O 124(3) . . ?
H11O O1 H12O 107(3) . . ?
F3 P1 F2 89.81(14) . . ?
F3 P1 F6 179.70(18) . . ?
F2 P1 F6 89.94(14) . . ?
F3 P1 F5 90.16(15) . . ?
F2 P1 F5 179.69(16) . . ?
F6 P1 F5 90.09(15) . . ?
F3 P1 F4 90.10(14) . . ?
F2 P1 F4 89.96(14) . . ?
F6 P1 F4 90.05(14) . . ?
F5 P1 F4 90.35(15) . . ?
F3 P1 F1 89.87(14) . . ?
F2 P1 F1 89.54(13) . . ?
F6 P1 F1 89.97(14) . . ?
F5 P1 F1 90.15(14) . . ?
F4 P1 F1 179.50(16) . . ?
Yb1 O2 H21O 132(3) . . ?
Yb1 O2 H22O 113(3) . . ?
H21O O2 H22O 108(3) . . ?
F9 P2 F10 179.58(19) . . ?
F9 P2 F11 90.59(17) . . ?
F10 P2 F11 89.36(17) . . ?
F9 P2 F8 90.32(18) . . ?
F10 P2 F8 89.73(18) . . ?
F11 P2 F8 179.09(19) . . ?
F9 P2 F7 90.81(15) . . ?
F10 P2 F7 88.78(15) . . ?
F11 P2 F7 90.90(14) . . ?
F8 P2 F7 89.10(14) . . ?
F9 P2 F12 89.19(15) . . ?
F10 P2 F12 91.22(16) . . ?
F11 P2 F12 89.36(13) . . ?
F8 P2 F12 90.64(14) . . ?
F7 P2 F12 179.74(16) . . ?
F15 P3 F13 91.37(19) . . ?
F15 P3 F14 90.28(19) . . ?
F13 P3 F14 177.78(17) . . ?
F15 P3 F16 90.61(15) . . ?
F13 P3 F16 90.76(15) . . ?
F14 P3 F16 90.71(15) . . ?
F15 P3 F18 89.61(15) . . ?
F13 P3 F18 89.18(14) . . ?
F14 P3 F18 89.34(14) . . ?
F16 P3 F18 179.78(17) . . ?
F15 P3 F17 178.82(19) . . ?
F13 P3 F17 89.59(16) . . ?
F14 P3 F17 88.74(17) . . ?
F16 P3 F17 90.06(14) . . ?
F18 P3 F17 89.73(14) . . ?
H111 O11 H112 107(3) . . ?
H122 O12 H121 105(2) . . ?

loop_
_geom_bond_atom_site_label_1
_geom_bond_atom_site_label_2
_geom_bond_distance
_geom_bond_site_symmetry_2
_geom_bond_publ_flag
Yb1 O5 2.134(3) . y
Yb1 O9 2.142(3) . y
Yb1 O7 2.236(3) . y
Yb1 O2 2.282(3) . y
Yb1 O1 2.323(3) . y
Yb1 O4 2.358(3) . y
Yb1 O3 2.395(3) . y
Yb1 C1 2.724(4) . ?
Yb1 H22O 2.72(4) . ?
C1 O4 1.258(4) . ?
C1 O3 1.263(5) . ?
C1 C2 1.501(5) . ?
C2 N1 1.342(5) . ?
C2 C3 1.379(5) . ?
C3 C4 1.380(6) . ?
C3 H3 0.95 . ?
C4 C5 1.380(6) . ?
C4 H4 0.95 . ?
C5 C6 1.387(5) . ?
C5 H5 0.95 . ?
C6 N1 1.332(5) . ?
C6 C7 1.520(5) . ?
C7 N2 1.474(5) . ?
C7 H7A 0.99 . ?
C7 H7B 0.99 . ?
C8 N2 1.466(5) . ?
C8 C9 1.520(6) . ?
C8 H8A 0.99 . ?
C8 H8B 0.99 . ?
C9 N3 1.502(5) 2_575 ?
C9 H9A 0.99 . ?
C9 H9B 0.99 . ?
C10 N2 1.471(5) . ?
C10 C11 1.516(6) . ?
C10 H10A 0.99 . ?
C10 H10B 0.99 . ?
C11 C12 1.516(6) . ?
C11 H11A 0.99 . ?
C11 H11B 0.99 . ?
C12 N3 1.508(5) . ?
C12 H12A 0.99 . ?
C12 H12B 0.99 . ?
C13 N3 1.493(5) . ?
C13 H13A 0.98 . ?
C13 H13B 0.98 . ?
C13 H13C 0.98 . ?
C14 O6 1.233(5) . ?
C14 O5 1.281(5) . ?
C14 C15 1.499(5) . ?
C15 N4 1.347(5) . ?
C15 C16 1.390(5) . ?
C16 C17 1.385(6) . ?
C16 H16 0.95 . ?
C17 C18 1.374(6) . ?
C17 H17 0.95 . ?
C18 C19 1.381(5) . ?
C18 H18 0.95 . ?
C19 N4 1.346(5) . ?
C19 C20 1.500(6) . ?
C20 N5 1.475(5) . ?
C20 H20A 0.99 . ?
C20 H20B 0.99 . ?
C21 N5 1.464(5) . ?
C21 C22 1.527(5) . ?
C21 H21A 0.99 . ?
C21 H21B 0.99 . ?
C22 C51 1.509(5) 1_645 ?
C22 H22A 0.99 . ?
C22 H22B 0.99 . ?
C23 N5 1.462(5) . ?
C23 C24 1.520(5) . ?
C23 H23A 0.99 . ?
C23 H23B 0.99 . ?
C24 N6 1.495(5) . ?
C24 H24A 0.99 . ?
C24 H24B 0.99 . ?
C25 N6 1.493(5) . ?
C25 C26 1.512(5) . ?
C25 H25A 0.99 . ?
C25 H25B 0.99 . ?
C26 C52 1.513(5) 1_645 ?
C26 H26A 0.99 . ?
C26 H26B 0.99 . ?
C27 N6 1.502(5) . ?
C27 H27A 0.98 . ?
C27 H27B 0.98 . ?
C27 H27C 0.98 . ?
C28 O8 1.236(5) . ?
C28 O7 1.271(5) . ?
C28 C29 1.511(5) . ?
C29 N7 1.354(5) . ?
C29 C30 1.380(5) . ?
C30 C31 1.387(5) . ?
C30 H30 0.95 . ?
C31 C32 1.381(5) . ?
C31 H31 0.95 . ?
C32 C33 1.380(5) . ?
C32 H32 0.95 . ?
C33 N7 1.343(5) . ?
C33 C34 1.500(5) . ?
C34 N8 1.478(5) . ?
C34 H34A 0.99 . ?
C34 H34B 0.99 . ?
C35 N8 1.470(5) . ?
C35 C36 1.514(6) . ?
C35 H35A 0.99 . ?
C35 H35B 0.99 . ?
C36 C40 1.511(5) 2_576 ?
C36 H36A 0.99 . ?
C36 H36B 0.99 . ?
C37 N8 1.459(5) . ?
C37 C38 1.522(6) . ?
C37 H37A 0.99 . ?
C37 H37B 0.99 . ?
C38 N9 1.507(5) . ?
C38 H38A 0.99 . ?
C38 H38B 0.99 . ?
C39 N9 1.500(5) . ?
C39 H39A 0.98 . ?
C39 H39B 0.98 . ?
C39 H39C 0.98 . ?
C40 N9 1.488(5) . ?
C40 C36 1.511(5) 2_576 ?
C40 H40A 0.99 . ?
C40 H40B 0.99 . ?
C41 O10 1.220(5) . ?
C41 O9 1.270(5) . ?
C41 C42 1.505(6) . ?
C42 N10 1.338(5) . ?
C42 C43 1.385(5) . ?
C43 C44 1.378(6) . ?
C43 H43 0.95 . ?
C44 C45 1.384(6) . ?
C44 H44 0.95 . ?
C45 C46 1.383(5) . ?
C45 H45 0.95 . ?
C46 N10 1.334(5) . ?
C46 C47 1.507(5) . ?
C47 N11 1.470(5) . ?
C47 H47A 0.99 . ?
C47 H47B 0.99 . ?
C48 N11 1.459(5) . ?
C48 C49 1.505(5) . ?
C48 H48A 0.99 . ?
C48 H48B 0.99 . ?
C49 N12 1.499(5) . ?
C49 H49A 0.99 . ?
C49 H49B 0.99 . ?
C50 N12 1.486(5) . ?
C50 H50A 0.98 . ?
C50 H50B 0.98 . ?
C50 H50C 0.98 . ?
C51 N12 1.506(5) . ?
C51 C22 1.509(5) 1_465 ?
C51 H51A 0.99 . ?
C51 H51B 0.99 . ?
C52 N11 1.457(5) . ?
C52 C26 1.513(5) 1_465 ?
C52 H52A 0.99 . ?
C52 H52B 0.99 . ?
N3 C9 1.502(5) 2_575 ?
N3 H3A 0.86 . ?
N6 H6 0.7664 . ?
N9 H9 0.9385 . ?
N12 H12 0.7851 . ?
O1 H11O 0.823(18) . ?
O1 H12O 0.839(18) . ?
F1 P1 1.604(2) . ?
F2 P1 1.594(3) . ?
F3 P1 1.590(3) . ?
F4 P1 1.598(3) . ?
F5 P1 1.594(3) . ?
F6 P1 1.594(3) . ?
O2 H21O 0.842(19) . ?
O2 H22O 0.832(18) . ?
F7 P2 1.600(3) . ?
F8 P2 1.588(3) . ?
F9 P2 1.574(3) . ?
F10 P2 1.578(3) . ?
F11 P2 1.580(3) . ?
F12 P2 1.611(3) . ?
F13 P3 1.582(3) . ?
F14 P3 1.588(3) . ?
F15 P3 1.577(3) . ?
F16 P3 1.597(3) . ?
F17 P3 1.605(3) . ?
F18 P3 1.599(3) . ?
O11 H111 0.834(19) . ?
O11 H112 0.837(19) . ?
O12 H122 0.843(10) . ?
O12 H121 0.839(10) . ?

loop_
_geom_hbond_atom_site_label_D
_geom_hbond_atom_site_label_H
_geom_hbond_atom_site_label_A
_geom_hbond_distance_DH
_geom_hbond_distance_HA
_geom_hbond_distance_DA
_geom_hbond_angle_DHA
_geom_hbond_site_symmetry_A
N12 H12 N10 0.79 2.26 3.033(5) 167.5 .
N12 H12 O10 0.79 2.68 3.173(5) 122.3 .
N3 H3A N1 0.86 2.12 2.977(5) 174.6 2_575
N6 H6 N4 0.77 2.16 2.921(5) 175.1 .
N9 H9 N7 0.94 2.02 2.948(5) 169.3 .
N9 H9 O8 0.94 2.6 3.153(4) 118.4 .
O1 H11O F7 0.823(18) 2.37(3) 3.084(4) 146(4) 1_455
O1 H11O F8 0.823(18) 2.43(2) 3.204(4) 157(4) 1_455
O1 H12O O11 0.839(18) 1.88(2) 2.671(4) 157(4) .
O2 H21O F12 0.842(19) 2.14(2) 2.978(4) 172(4) 1_465
O2 H22O O8 0.832(18) 1.81(2) 2.598(4) 158(4) .
O11 H111 O12 0.834(19) 1.98(2) 2.799(4) 167(5) 1_455
O11 H112 O10 0.837(19) 1.93(3) 2.741(4) 164(5) .
O12 H122 O6 0.843(10) 1.941(17) 2.757(4) 163(5) .
O12 H121 O3 0.839(10) 2.121(13) 2.952(4) 171(4) .

loop_
_geom_torsion_atom_site_label_1
_geom_torsion_atom_site_label_2
_geom_torsion_atom_site_label_3
_geom_torsion_atom_site_label_4
_geom_torsion
_geom_torsion_site_symmetry_1
_geom_torsion_site_symmetry_4
O5 Yb1 C1 O4 95.6(2) . .
O9 Yb1 C1 O4 -84.7(2) . .
O2 Yb1 C1 O4 -173.4(2) . .
O1 Yb1 C1 O4 2.5(2) . .
O3 Yb1 C1 O4 178.7(4) . .
O5 Yb1 C1 O3 -83.1(2) . .
O9 Yb1 C1 O3 96.5(2) . .
O2 Yb1 C1 O3 7.9(2) . .
O1 Yb1 C1 O3 -176.3(2) . .
O4 Yb1 C1 O3 -178.7(4) . .
O4 C1 C2 N1 8.6(5) . .
O3 C1 C2 N1 -173.1(3) . .
O4 C1 C2 C3 -167.7(4) . .
O3 C1 C2 C3 10.6(6) . .
N1 C2 C3 C4 -2.4(6) . .
C1 C2 C3 C4 173.6(4) . .
C2 C3 C4 C5 0.4(7) . .
C3 C4 C5 C6 1.6(7) . .
C4 C5 C6 N1 -1.9(6) . .
C4 C5 C6 C7 177.5(4) . .
N1 C6 C7 N2 65.0(4) . .
C5 C6 C7 N2 -114.4(4) . .
N2 C8 C9 N3 41.3(5) . 2_575
N2 C10 C11 C12 70.3(5) . .
C10 C11 C12 N3 175.9(3) . .
O6 C14 C15 N4 -42.4(5) . .
O5 C14 C15 N4 136.9(3) . .
O6 C14 C15 C16 138.0(4) . .
O5 C14 C15 C16 -42.7(5) . .
N4 C15 C16 C17 3.2(6) . .
C14 C15 C16 C17 -177.2(4) . .
C15 C16 C17 C18 -3.3(6) . .
C16 C17 C18 C19 0.6(6) . .
C17 C18 C19 N4 2.4(6) . .
C17 C18 C19 C20 -175.0(4) . .
N4 C19 C20 N5 -60.3(4) . .
C18 C19 C20 N5 117.4(4) . .
N5 C21 C22 C51 -67.5(5) . 1_645
N5 C23 C24 N6 -42.3(5) . .
N6 C25 C26 C52 174.7(3) . 1_645
O8 C28 C29 N7 -11.0(6) . .
O7 C28 C29 N7 169.8(4) . .
O8 C28 C29 C30 165.0(4) . .
O7 C28 C29 C30 -14.2(6) . .
N7 C29 C30 C31 -0.2(6) . .
C28 C29 C30 C31 -175.8(4) . .
C29 C30 C31 C32 0.1(6) . .
C30 C31 C32 C33 -0.7(6) . .
C31 C32 C33 N7 1.5(6) . .
C31 C32 C33 C34 179.2(4) . .
N7 C33 C34 N8 -58.5(4) . .
C32 C33 C34 N8 123.7(4) . .
N8 C35 C36 C40 -67.4(5) . 2_576
N8 C37 C38 N9 -45.0(5) . .
O10 C41 C42 N10 2.2(6) . .
O9 C41 C42 N10 -179.6(3) . .
O10 C41 C42 C43 -175.7(4) . .
O9 C41 C42 C43 2.5(6) . .
N10 C42 C43 C44 -1.4(6) . .
C41 C42 C43 C44 176.4(4) . .
C42 C43 C44 C45 0.8(6) . .
C43 C44 C45 C46 0.3(6) . .
C44 C45 C46 N10 -1.0(6) . .
C44 C45 C46 C47 178.7(3) . .
N10 C46 C47 N11 54.4(4) . .
C45 C46 C47 N11 -125.3(4) . .
N11 C48 C49 N12 47.3(4) . .
C5 C6 N1 C2 0.0(6) . .
C7 C6 N1 C2 -179.4(3) . .
C3 C2 N1 C6 2.2(6) . .
C1 C2 N1 C6 -174.0(3) . .
C9 C8 N2 C10 -169.1(3) . .
C9 C8 N2 C7 67.3(4) . .
C11 C10 N2 C8 77.0(4) . .
C11 C10 N2 C7 -157.9(3) . .
C6 C7 N2 C8 -138.2(3) . .
C6 C7 N2 C10 96.5(4) . .
C11 C12 N3 C13 -70.0(4) . .
C11 C12 N3 C9 167.0(3) . 2_575
C18 C19 N4 C15 -2.6(5) . .
C20 C19 N4 C15 175.1(3) . .
C16 C15 N4 C19 -0.3(5) . .
C14 C15 N4 C19 -179.9(3) . .
C24 C23 N5 C21 169.9(3) . .
C24 C23 N5 C20 -65.0(4) . .
C22 C21 N5 C23 -69.2(4) . .
C22 C21 N5 C20 163.6(3) . .
C19 C20 N5 C23 139.2(3) . .
C19 C20 N5 C21 -93.7(4) . .
C26 C25 N6 C24 164.2(3) . .
C26 C25 N6 C27 -72.3(4) . .
C23 C24 N6 C25 -61.3(4) . .
C23 C24 N6 C27 173.8(3) . .
C32 C33 N7 C29 -1.6(6) . .
C34 C33 N7 C29 -179.4(3) . .
C30 C29 N7 C33 0.9(6) . .
C28 C29 N7 C33 176.8(3) . .
C38 C37 N8 C35 170.6(3) . .
C38 C37 N8 C34 -66.3(4) . .
C36 C35 N8 C37 -75.2(4) . .
C36 C35 N8 C34 160.1(3) . .
C33 C34 N8 C37 133.7(3) . .
C33 C34 N8 C35 -102.2(4) . .
C36 C40 N9 C39 -70.9(4) 2_576 .
C36 C40 N9 C38 167.5(3) 2_576 .
C37 C38 N9 C40 -54.1(5) . .
C37 C38 N9 C39 -178.3(3) . .
C45 C46 N10 C42 0.5(5) . .
C47 C46 N10 C42 -179.2(3) . .
C43 C42 N10 C46 0.7(6) . .
C41 C42 N10 C46 -177.2(3) . .
C26 C52 N11 C48 73.3(4) 1_465 .
C26 C52 N11 C47 -158.2(3) 1_465 .
C49 C48 N11 C52 -165.6(3) . .
C49 C48 N11 C47 67.1(4) . .
C46 C47 N11 C52 94.6(4) . .
C46 C47 N11 C48 -136.7(3) . .
C48 C49 N12 C50 -176.5(3) . .
C48 C49 N12 C51 58.4(4) . .
C22 C51 N12 C50 59.1(4) 1_465 .
C22 C51 N12 C49 -178.2(3) 1_465 .
O4 C1 O3 Yb1 -1.3(4) . .
C2 C1 O3 Yb1 -179.6(3) . .
O5 Yb1 O3 C1 96.9(2) . .
O9 Yb1 O3 C1 -82.7(2) . .
O7 Yb1 O3 C1 -179.0(2) . .
O2 Yb1 O3 C1 -172.0(2) . .
O1 Yb1 O3 C1 4.8(3) . .
O4 Yb1 O3 C1 0.7(2) . .
O3 C1 O4 Yb1 1.3(4) . .
C2 C1 O4 Yb1 179.6(3) . .
O5 Yb1 O4 C1 -85.8(2) . .
O9 Yb1 O4 C1 93.2(2) . .
O7 Yb1 O4 C1 179.0(2) . .
O2 Yb1 O4 C1 8.4(3) . .
O1 Yb1 O4 C1 -177.5(2) . .
O3 Yb1 O4 C1 -0.7(2) . .
O6 C14 O5 Yb1 -70.4(10) . .
C15 C14 O5 Yb1 110.4(8) . .
O7 Yb1 O5 C14 -44.0(9) . .
O2 Yb1 O5 C14 34.2(9) . .
O1 Yb1 O5 C14 -120.3(9) . .
O4 Yb1 O5 C14 163.5(9) . .
O3 Yb1 O5 C14 108.6(9) . .
C1 Yb1 O5 C14 136.1(9) . .
O8 C28 O7 Yb1 2.4(7) . .
C29 C28 O7 Yb1 -178.5(3) . .
O5 Yb1 O7 C28 79.1(4) . .
O9 Yb1 O7 C28 -100.6(4) . .
O2 Yb1 O7 C28 -11.8(4) . .
O1 Yb1 O7 C28 172.1(4) . .
O4 Yb1 O7 C28 175.6(3) . .
O3 Yb1 O7 C28 -4.9(5) . .
O10 C41 O9 Yb1 -64.2(8) . .
C42 C41 O9 Yb1 117.7(5) . .
O7 Yb1 O9 C41 14.9(6) . .
O2 Yb1 O9 C41 -63.3(6) . .
O1 Yb1 O9 C41 91.1(6) . .
O4 Yb1 O9 C41 167.4(6) . .
O3 Yb1 O9 C41 -137.8(6) . .
C1 Yb1 O9 C41 -165.2(6) . .
